data_2217709
loop_
_publ_author_name
'Tombul, Mustafa'
'G\"uven, Kutalm\?i\,s'
'B\"uy\"ukg\"ung\"or, Orhan'

_publ_section_title
;
 Poly[triaquabis(\m~2~-3-carboxypyrazine-2-carboxylato)dilithium(I)]
;
_journal_coeditor_code AT2542
_journal_issue 3
_journal_name_full 'Acta Crystallographica Section E'
_journal_page_first m491
_journal_page_last m492
_journal_paper_doi 10.1107/S1600536808004467
_journal_volume 64
_journal_year 2008
_chemical_formula_iupac '[Li2 (C6 H3 N2 O4)2 (H2 O)3]'
_chemical_formula_moiety 'C12 H12 Li2 N4 O11'
_chemical_formula_sum 'C12 H12 Li2 N4 O11'
_chemical_formula_weight 402.14
_chemical_name_systematic
;
Poly[triaquabis(\m~2~-3-carboxypyrazine-2-carboxylato)dilithium(I)]
;
_space_group_IT_number 14
_symmetry_cell_setting monoclinic
_symmetry_space_group_name_Hall '-P 2ybc'
_symmetry_space_group_name_H-M 'P 1 21/c 1'
_atom_sites_solution_hydrogens geom
_atom_sites_solution_primary direct
_atom_sites_solution_secondary difmap
_cell_angle_alpha 90.00
_cell_angle_beta 117.371(4)
_cell_angle_gamma 90.00
_cell_formula_units_Z 4
_cell_length_a 15.3413(9)
_cell_length_b 7.9415(4)
_cell_length_c 14.9097(9)
_cell_measurement_reflns_used 15847
_cell_measurement_temperature 295(2)
_cell_measurement_theta_max 27.23
_cell_measurement_theta_min 1.49
_cell_volume 1613.13(17)
_computing_cell_refinement 'X-AREA (Stoe & Cie, 2002)'
_computing_data_collection 'X-AREA (Stoe & Cie, 2002)'
_computing_data_reduction 'X-RED32 (Stoe & Cie, 2002)'
_computing_molecular_graphics 'Mercury (Macrae <i>et al.</i>, 2006)'
_computing_publication_material 'publCIF (Westrip, 2008)'
_computing_structure_refinement 'SHELXL97 (Sheldrick, 2008)'
_computing_structure_solution 'SHELXS97 (Sheldrick, 2008)'
_diffrn_ambient_temperature 295(2)
_diffrn_detector_area_resol_mean 6.67
_diffrn_measured_fraction_theta_full 1.000
_diffrn_measured_fraction_theta_max 1.000
_diffrn_measurement_device '2-circle goniometer'
_diffrn_measurement_device_type 'Stoe IPDSII'
_diffrn_measurement_method 'rotation method'
_diffrn_radiation_monochromator 'plane graphite'
_diffrn_radiation_type 'Mo K\a'
_diffrn_radiation_wavelength 0.71073
_diffrn_reflns_av_R_equivalents 0.0825
_diffrn_reflns_av_sigmaI/netI 0.0626
_diffrn_reflns_limit_h_max 19
_diffrn_reflns_limit_h_min -19
_diffrn_reflns_limit_k_max 9
_diffrn_reflns_limit_k_min -9
_diffrn_reflns_limit_l_max 18
_diffrn_reflns_limit_l_min -18
_diffrn_reflns_number 13081
_diffrn_reflns_theta_full 26.50
_diffrn_reflns_theta_max 26.50
_diffrn_reflns_theta_min 1.49
_exptl_absorpt_coefficient_mu 0.145
_exptl_absorpt_correction_T_max 0.9852
_exptl_absorpt_correction_T_min 0.9472
_exptl_absorpt_correction_type integration
_exptl_absorpt_process_details '(X-RED32; Stoe & Cie, 2002)'
_exptl_crystal_colour colourless
_exptl_crystal_density_diffrn 1.656
_exptl_crystal_density_method 'not measured'
_exptl_crystal_description prism
_exptl_crystal_F_000 824
_exptl_crystal_size_max 0.430
_exptl_crystal_size_mid 0.300
_exptl_crystal_size_min 0.110
_refine_diff_density_max 0.381
_refine_diff_density_min -0.341
_refine_ls_extinction_coef 0.019(3)
_refine_ls_extinction_expression Fc^*^=kFc[1+0.001xFc^2^\l^3^/sin(2\q)]^-1/4^
_refine_ls_extinction_method 'SHELXL97 (Sheldrick, 2008)'
_refine_ls_goodness_of_fit_ref 0.999
_refine_ls_hydrogen_treatment mixed
_refine_ls_matrix_type full
_refine_ls_number_parameters 295
_refine_ls_number_reflns 3337
_refine_ls_number_restraints 2
_refine_ls_restrained_S_all 0.998
_refine_ls_R_factor_all 0.0872
_refine_ls_R_factor_gt 0.0510
_refine_ls_shift/su_max 0.011
_refine_ls_shift/su_mean 0.000
_refine_ls_structure_factor_coef Fsqd
_refine_ls_weighting_details 'calc w = 1/[\s^2^(Fo^2^)+(0.0627P)^2^] where P=(Fo^2^+2Fc^2^)/3'
_refine_ls_weighting_scheme calc
_refine_ls_wR_factor_gt 0.1169
_refine_ls_wR_factor_ref 0.1433
_reflns_number_gt 2127
_reflns_number_total 3337
_reflns_threshold_expression I>2\s(I)
_cod_data_source_file at2542.cif
_cod_data_source_block I
_cod_original_cell_volume 1613.13(16)
_cod_original_sg_symbol_H-M 'P 21/c'
_cod_database_code 2217709
_cod_database_fobs_code 2217709

loop_
_symmetry_equiv_pos_as_xyz
'x, y, z'
'-x, y+1/2, -z+1/2'
'-x, -y, -z'
'x, -y-1/2, z-1/2'

loop_
_atom_site_type_symbol
_atom_site_label
_atom_site_fract_x
_atom_site_fract_y
_atom_site_fract_z
_atom_site_U_iso_or_equiv
_atom_site_adp_type
_atom_site_calc_flag
_atom_site_refinement_flags
_atom_site_occupancy
C C1 -0.3129(2) 0.1510(3) 0.0633(2) 0.0544(7) Uani d . 1
H H1 -0.3343 0.2598 0.0409 0.065 Uiso calc R 1
C C2 -0.2287(2) 0.1293(3) 0.15271(19) 0.0483(6) Uani d . 1
H H2 -0.1936 0.2230 0.1886 0.058 Uiso calc R 1
C C3 -0.24908(16) -0.1569(3) 0.13584(16) 0.0365(5) Uani d . 1
C C4 -0.33418(17) -0.1336(3) 0.04375(17) 0.0380(5) Uani d . 1
C C5 -0.20414(17) -0.3209(3) 0.18826(18) 0.0430(6) Uani d . 1
C C6 -0.40262(17) -0.2658(3) -0.02839(17) 0.0430(6) Uani d . 1
C C7 -0.8269(2) -0.3841(3) -0.4244(2) 0.0553(7) Uani d . 1
H H7 -0.8155 -0.4940 -0.4002 0.066 Uiso calc R 1
C C8 -0.9085(2) -0.3489(3) -0.51354(19) 0.0509(7) Uani d . 1
H H8 -0.9488 -0.4367 -0.5512 0.061 Uiso calc R 1
C C9 -0.87144(16) -0.0679(3) -0.49270(16) 0.0371(5) Uani d . 1
C C10 -0.78391(15) -0.1039(3) -0.40504(15) 0.0389(5) Uani d D 1
C C11 -0.91273(18) 0.1024(3) -0.53842(17) 0.0412(6) Uani d . 1
C C12 -0.70304(15) 0.0156(3) -0.33600(16) 0.0430(6) Uani d D 1
Li Li1 -0.4924(3) 0.0277(6) -0.1557(3) 0.0524(10) Uani d . 1
Li Li2 -0.0456(3) -0.1053(5) 0.3065(3) 0.0504(10) Uani d . 1
N N1 -0.36462(15) 0.0222(3) 0.00823(15) 0.0479(5) Uani d . 1
N N2 -0.19698(14) -0.0232(2) 0.18818(14) 0.0418(5) Uani d . 1
N N3 -0.93097(15) -0.1938(3) -0.54689(14) 0.0440(5) Uani d . 1
N N4 -0.76397(16) -0.2636(3) -0.37213(16) 0.0501(6) Uani d . 1
O O1 -0.53187(16) 0.2659(3) -0.13886(16) 0.0611(5) Uani d D 1
O O2 -0.42243(14) 0.0653(2) -0.23731(14) 0.0512(5) Uani d D 1
O O3 0.00554(13) 0.1034(2) 0.38530(12) 0.0490(5) Uani d . 1
O O4 0.02158(14) -0.1093(2) 0.22662(14) 0.0557(5) Uani d D 1
O O5 -0.12608(12) -0.3144(2) 0.26734(13) 0.0504(5) Uani d . 1
O O6 -0.24547(15) -0.4600(2) 0.15083(16) 0.0669(6) Uani d D 1
O O7 -0.38628(14) -0.4221(2) -0.00814(14) 0.0538(5) Uani d . 1
O O8 -0.47216(13) -0.2138(2) -0.10579(13) 0.0566(5) Uani d . 1
O O9 -0.62851(13) -0.0447(2) -0.26899(14) 0.0584(5) Uani d . 1
O O10 -0.71593(14) 0.1755(2) -0.34880(15) 0.0559(5) Uani d D 1
O O11 -0.86572(14) 0.2348(2) -0.49878(15) 0.0614(5) Uani d . 1
H H4A 0.017(2) -0.198(3) 0.1844(19) 0.063(9) Uiso d D 1
H H2A -0.3649(19) 0.128(5) -0.208(3) 0.116(15) Uiso d D 1
H H10 -0.767(2) 0.195(7) -0.405(2) 0.15(2) Uiso d D 1
H H2B -0.455(2) 0.141(4) -0.290(2) 0.095(12) Uiso d D 1
H H4B 0.054(3) -0.014(3) 0.221(3) 0.115(15) Uiso d D 1
H H7A -0.294(4) -0.453(11) 0.091(2) 0.23(4) Uiso d D 1
H H1A -0.565(4) 0.324(8) -0.200(3) 0.19(3) Uiso d D 1
H H1B -0.494(4) 0.359(5) -0.106(4) 0.18(3) Uiso d D 1

loop_
_atom_site_aniso_label
_atom_site_aniso_U_11
_atom_site_aniso_U_22
_atom_site_aniso_U_33
_atom_site_aniso_U_12
_atom_site_aniso_U_13
_atom_site_aniso_U_23
C1 0.0642(18) 0.0299(13) 0.0526(15) 0.0022(11) 0.0128(14) 0.0020(11)
C2 0.0555(15) 0.0325(12) 0.0466(14) -0.0043(11) 0.0145(12) -0.0015(11)
C3 0.0414(12) 0.0318(12) 0.0338(11) -0.0007(9) 0.0152(10) -0.0009(9)
C4 0.0425(12) 0.0333(12) 0.0334(11) 0.0004(10) 0.0134(10) 0.0031(9)
C5 0.0444(14) 0.0357(12) 0.0418(13) 0.0017(10) 0.0139(11) 0.0016(11)
C6 0.0443(13) 0.0390(13) 0.0363(12) 0.0013(10) 0.0105(11) 0.0009(10)
C7 0.0664(17) 0.0307(13) 0.0525(15) -0.0025(12) 0.0134(14) 0.0038(12)
C8 0.0583(16) 0.0382(14) 0.0426(13) -0.0091(12) 0.0116(12) -0.0024(11)
C9 0.0403(12) 0.0348(12) 0.0324(11) 0.0008(9) 0.0134(10) 0.0006(9)
C10 0.0435(13) 0.0352(12) 0.0340(11) 0.0012(10) 0.0145(10) 0.0007(10)
C11 0.0451(13) 0.0382(13) 0.0368(12) 0.0007(10) 0.0158(11) -0.0003(10)
C12 0.0422(13) 0.0400(13) 0.0418(12) 0.0001(11) 0.0150(11) -0.0011(11)
Li1 0.052(2) 0.047(2) 0.047(2) 0.000(2) 0.0136(19) 0.003(2)
Li2 0.051(2) 0.047(2) 0.042(2) 0.0013(19) 0.0126(19) 0.0006(19)
N1 0.0539(12) 0.0336(11) 0.0427(11) 0.0021(9) 0.0107(10) 0.0024(9)
N2 0.0445(11) 0.0344(10) 0.0399(10) -0.0040(9) 0.0137(9) -0.0036(9)
N3 0.0496(12) 0.0379(11) 0.0371(10) -0.0050(9) 0.0136(9) -0.0009(9)
N4 0.0543(13) 0.0352(11) 0.0466(12) 0.0027(9) 0.0112(10) 0.0017(9)
O1 0.0730(14) 0.0499(12) 0.0585(12) 0.0091(10) 0.0288(11) 0.0100(10)
O2 0.0530(11) 0.0438(10) 0.0471(10) -0.0026(9) 0.0147(9) 0.0027(8)
O3 0.0503(10) 0.0431(10) 0.0405(9) 0.0047(8) 0.0096(8) 0.0015(8)
O4 0.0657(12) 0.0475(11) 0.0541(11) -0.0138(9) 0.0277(10) -0.0132(9)
O5 0.0468(10) 0.0426(10) 0.0457(10) 0.0017(8) 0.0076(8) 0.0052(8)
O6 0.0637(12) 0.0315(10) 0.0664(13) -0.0012(8) -0.0037(10) 0.0030(9)
O7 0.0620(11) 0.0341(9) 0.0468(10) -0.0019(8) 0.0092(9) -0.0023(8)
O8 0.0573(11) 0.0441(10) 0.0432(10) -0.0007(8) 0.0015(9) -0.0002(8)
O9 0.0437(10) 0.0516(11) 0.0562(11) -0.0001(8) 0.0026(9) 0.0031(9)
O10 0.0527(11) 0.0381(10) 0.0572(11) -0.0038(8) 0.0083(9) -0.0052(9)
O11 0.0662(12) 0.0322(9) 0.0585(11) -0.0028(8) 0.0053(9) -0.0004(8)

loop_
_atom_type_symbol
_atom_type_description
_atom_type_scat_dispersion_real
_atom_type_scat_dispersion_imag
_atom_type_scat_source
C C 0.0033 0.0016 'International Tables Vol C Tables 4.2.6.8 and 6.1.1.4'
H H 0.0000 0.0000 'International Tables Vol C Tables 4.2.6.8 and 6.1.1.4'
Li Li -0.0003 0.0001 'International Tables Vol C Tables 4.2.6.8 and 6.1.1.4'
N N 0.0061 0.0033 'International Tables Vol C Tables 4.2.6.8 and 6.1.1.4'
O O 0.0106 0.0060 'International Tables Vol C Tables 4.2.6.8 and 6.1.1.4'

loop_
_exptl_crystal_face_index_h
_exptl_crystal_face_index_k
_exptl_crystal_face_index_l
_exptl_crystal_face_perp_dist
-1 0 0 0.0670
1 0 0 0.0370
-1 0 1 0.1800
1 0 -1 0.1600
-1 -1 0 0.1560
1 0 -3 0.2010
6 9 1 0.2120

loop_
_geom_angle_atom_site_label_1
_geom_angle_atom_site_label_2
_geom_angle_atom_site_label_3
_geom_angle_site_symmetry_1
_geom_angle_site_symmetry_3
_geom_angle
_geom_angle_publ_flag
N1 C1 C2 . . 122.2(2) ?
N1 C1 H1 . . 118.9 ?
C2 C1 H1 . . 118.9 ?
N2 C2 C1 . . 120.8(2) ?
N2 C2 H2 . . 119.6 ?
C1 C2 H2 . . 119.6 ?
N2 C3 C4 . . 120.1(2) ?
N2 C3 C5 . . 111.87(19) ?
C4 C3 C5 . . 128.1(2) ?
N1 C4 C3 . . 120.4(2) ?
N1 C4 C6 . . 110.76(19) ?
C3 C4 C6 . . 128.9(2) ?
O5 C5 O6 . . 121.7(2) ?
O5 C5 C3 . . 117.9(2) ?
O6 C5 C3 . . 120.4(2) ?
O8 C6 O7 . . 122.7(2) ?
O8 C6 C4 . . 116.8(2) ?
O7 C6 C4 . . 120.5(2) ?
N4 C7 C8 . . 121.0(2) ?
N4 C7 H7 . . 119.5 ?
C8 C7 H7 . . 119.5 ?
N3 C8 C7 . . 121.5(2) ?
N3 C8 H8 . . 119.3 ?
C7 C8 H8 . . 119.3 ?
N3 C9 C10 . . 119.9(2) ?
N3 C9 C11 . . 111.43(19) ?
C10 C9 C11 . . 128.6(2) ?
N4 C10 C9 . . 119.4(2) ?
N4 C10 C12 . . 111.14(19) ?
C9 C10 C12 . . 129.1(2) ?
O3 C11 O11 1_454 . 122.8(2) ?
O3 C11 C9 1_454 . 116.9(2) ?
O11 C11 C9 . . 120.2(2) ?
O9 C12 O10 . . 122.2(2) ?
O9 C12 C10 . . 118.1(2) ?
O10 C12 C10 . . 119.4(2) ?
O2 Li1 O8 . . 109.5(2) yes
O2 Li1 O1 . . 102.2(2) yes
O8 Li1 O1 . . 146.8(3) yes
O2 Li1 O9 . . 99.7(2) yes
O8 Li1 O9 . . 87.89(19) yes
O1 Li1 O9 . . 96.5(2) yes
O2 Li1 N1 . . 102.5(2) yes
O8 Li1 N1 . . 71.58(15) yes
O1 Li1 N1 . . 92.45(19) yes
O9 Li1 N1 . . 153.7(2) yes
O4 Li2 O3 . . 101.8(2) yes
O4 Li2 O5 . . 104.1(2) yes
O3 Li2 O5 . . 154.0(3) yes
O4 Li2 N3 . 1_656 101.6(2) yes
O3 Li2 N3 . 1_656 76.07(15) yes
O5 Li2 N3 . 1_656 97.47(19) yes
O4 Li2 N2 . . 99.97(19) yes
O3 Li2 N2 . . 101.89(19) yes
O5 Li2 N2 . . 74.75(16) yes
N3 Li2 N2 1_656 . 158.3(2) yes
C1 N1 C4 . . 117.9(2) ?
C1 N1 Li1 . . 127.8(2) ?
C4 N1 Li1 . . 113.84(18) ?
C2 N2 C3 . . 118.8(2) ?
C2 N2 Li2 . . 129.1(2) ?
C3 N2 Li2 . . 110.33(19) ?
C8 N3 C9 . . 118.8(2) ?
C8 N3 Li2 . 1_454 128.8(2) ?
C9 N3 Li2 . 1_454 111.81(19) ?
C7 N4 C10 . . 118.8(2) ?
Li1 O1 H1A . . 114(4) ?
Li1 O1 H1B . . 131(4) ?
H1A O1 H1B . . 93(5) ?
Li1 O2 H2A . . 117(3) ?
Li1 O2 H2B . . 113(2) ?
H2A O2 H2B . . 94(3) ?
C11 O3 Li2 1_656 . 119.70(19) ?
Li2 O4 H4A . . 122.7(18) ?
Li2 O4 H4B . . 120(3) ?
H4A O4 H4B . . 116(3) ?
C5 O5 Li2 . . 120.9(2) ?
C5 O6 H7A . . 115(6) ?
C6 O8 Li1 . . 125.6(2) ?
C12 O9 Li1 . . 140.4(2) ?
C12 O10 H10 . . 110(4) ?

loop_
_geom_bond_atom_site_label_1
_geom_bond_atom_site_label_2
_geom_bond_site_symmetry_2
_geom_bond_distance
_geom_bond_publ_flag
C1 N1 . 1.323(3) ?
C1 C2 . 1.376(4) ?
C1 H1 . 0.9300 ?
C2 N2 . 1.321(3) ?
C2 H2 . 0.9300 ?
C3 N2 . 1.342(3) ?
C3 C4 . 1.406(3) ?
C3 C5 . 1.512(3) ?
C4 N1 . 1.342(3) ?
C4 C6 . 1.524(3) ?
C5 O5 . 1.236(3) ?
C5 O6 . 1.268(3) ?
C6 O8 . 1.228(3) ?
C6 O7 . 1.275(3) ?
C7 N4 . 1.328(3) ?
C7 C8 . 1.372(4) ?
C7 H7 . 0.9300 ?
C8 N3 . 1.313(3) ?
C8 H8 . 0.9300 ?
C9 N3 . 1.345(3) ?
C9 C10 . 1.404(3) ?
C9 C11 . 1.516(3) ?
C10 N4 . 1.341(3) ?
C10 C12 . 1.525(3) ?
C11 O3 1_454 1.247(3) ?
C11 O11 . 1.258(3) ?
C12 O9 . 1.216(3) ?
C12 O10 . 1.283(3) ?
Li1 O2 . 1.980(5) yes
Li1 O8 . 2.029(5) yes
Li1 O1 . 2.037(5) yes
Li1 O9 . 2.074(5) yes
Li1 N1 . 2.326(5) yes
Li2 O4 . 1.901(5) yes
Li2 O3 . 1.974(5) yes
Li2 O5 . 1.990(5) yes
Li2 N3 1_656 2.198(5) yes
Li2 N2 . 2.272(5) yes
N3 Li2 1_454 2.198(5) yes
O1 H1A . 0.94(5) ?
O1 H1B . 0.93(5) ?
O2 H2A . 0.93(4) ?
O2 H2B . 0.93(3) ?
O3 C11 1_656 1.247(3) ?
O4 H4A . 0.926(10) ?
O4 H4B . 0.93(4) ?
O6 H7A . 0.86(3) ?
O10 H10 . 0.86(3) ?

loop_
_geom_hbond_atom_site_label_D
_geom_hbond_atom_site_label_H
_geom_hbond_atom_site_label_A
_geom_hbond_site_symmetry_A
_geom_hbond_distance_DH
_geom_hbond_distance_HA
_geom_hbond_distance_DA
_geom_hbond_angle_DHA
_geom_hbond_publ_flag
O4 H4A O3 2_545 0.926(10) 1.830(12) 2.743(3) 168(3) yes
O4 H4B O5 2 0.93(4) 1.89(3) 2.816(3) 171(4) yes
O2 H2A N4 2_454 0.93(4) 1.98(4) 2.898(3) 171(4) yes
O2 H2B O8 2_454 0.93(3) 1.84(3) 2.772(3) 175(3) yes
O1 H1A O2 2_454 0.94(5) 2.11(4) 2.892(3) 141(6) yes
O1 H1B O7 1_565 0.93(5) 2.38(5) 3.305(3) 174(6) yes
C7 H7 O11 1_545 0.93 2.52 3.184(3) 128.6 yes
O10 H10 O11 . 0.86(3) 1.55(3) 2.404(3) 174(5) yes
O6 H7A O7 . 0.86(3) 1.53(4) 2.380(3) 172(9) yes

loop_
_geom_torsion_atom_site_label_1
_geom_torsion_atom_site_label_2
_geom_torsion_atom_site_label_3
_geom_torsion_atom_site_label_4
_geom_torsion_site_symmetry_1
_geom_torsion_site_symmetry_4
_geom_torsion
N1 C1 C2 N2 . . -1.3(4)
N2 C3 C4 N1 . . -0.9(4)
C5 C3 C4 N1 . . 179.3(2)
N2 C3 C4 C6 . . 178.7(2)
C5 C3 C4 C6 . . -1.1(4)
N2 C3 C5 O5 . . -2.9(3)
C4 C3 C5 O5 . . 176.9(2)
N2 C3 C5 O6 . . 177.9(2)
C4 C3 C5 O6 . . -2.3(4)
N1 C4 C6 O8 . . 0.7(3)
C3 C4 C6 O8 . . -178.9(2)
N1 C4 C6 O7 . . -180.0(2)
C3 C4 C6 O7 . . 0.4(4)
N4 C7 C8 N3 . . -4.7(5)
N3 C9 C10 N4 . . -4.7(3)
C11 C9 C10 N4 . . 174.5(2)
N3 C9 C10 C12 . . 175.9(2)
C11 C9 C10 C12 . . -4.8(4)
N3 C9 C11 O3 . 1_454 2.4(3)
C10 C9 C11 O3 . 1_454 -176.9(2)
N3 C9 C11 O11 . . -178.5(2)
C10 C9 C11 O11 . . 2.1(4)
N4 C10 C12 O9 . . 7.6(3)
C9 C10 C12 O9 . . -173.1(2)
N4 C10 C12 O10 . . -171.2(2)
C9 C10 C12 O10 . . 8.2(4)
C2 C1 N1 C4 . . 2.1(4)
C2 C1 N1 Li1 . . -168.8(3)
C3 C4 N1 C1 . . -1.0(4)
C6 C4 N1 C1 . . 179.3(2)
C3 C4 N1 Li1 . . 171.2(2)
C6 C4 N1 Li1 . . -8.5(3)
O2 Li1 N1 C1 . . 74.5(3)
O8 Li1 N1 C1 . . -178.9(3)
O1 Li1 N1 C1 . . -28.6(3)
O9 Li1 N1 C1 . . -138.6(5)
O2 Li1 N1 C4 . . -96.8(2)
O8 Li1 N1 C4 . . 9.8(2)
O1 Li1 N1 C4 . . 160.1(2)
O9 Li1 N1 C4 . . 50.1(6)
C1 C2 N2 C3 . . -0.6(4)
C1 C2 N2 Li2 . . 162.3(3)
C4 C3 N2 C2 . . 1.7(3)
C5 C3 N2 C2 . . -178.5(2)
C4 C3 N2 Li2 . . -164.2(2)
C5 C3 N2 Li2 . . 15.6(3)
O4 Li2 N2 C2 . . -79.5(3)
O3 Li2 N2 C2 . . 24.9(3)
O5 Li2 N2 C2 . . 178.4(2)
N3 Li2 N2 C2 1_656 . 107.1(6)
O4 Li2 N2 C3 . . 84.5(2)
O3 Li2 N2 C3 . . -171.01(19)
O5 Li2 N2 C3 . . -17.5(2)
N3 Li2 N2 C3 1_656 . -88.8(6)
C7 C8 N3 C9 . . 1.0(4)
C7 C8 N3 Li2 . 1_454 172.1(3)
C10 C9 N3 C8 . . 3.6(3)
C11 C9 N3 C8 . . -175.8(2)
C10 C9 N3 Li2 . 1_454 -168.9(2)
C11 C9 N3 Li2 . 1_454 11.7(3)
C8 C7 N4 C10 . . 3.5(4)
C9 C10 N4 C7 . . 1.1(4)
C12 C10 N4 C7 . . -179.5(2)
O4 Li2 O3 C11 . 1_656 -80.7(3)
O5 Li2 O3 C11 . 1_656 96.8(6)
N3 Li2 O3 C11 1_656 1_656 18.5(2)
N2 Li2 O3 C11 . 1_656 176.33(19)
O6 C5 O5 Li2 . . 164.5(3)
C3 C5 O5 Li2 . . -14.7(3)
O4 Li2 O5 C5 . . -79.1(3)
O3 Li2 O5 C5 . . 103.4(5)
N3 Li2 O5 C5 1_656 . 176.8(2)
N2 Li2 O5 C5 . . 17.6(2)
O7 C6 O8 Li1 . . -169.6(3)
C4 C6 O8 Li1 . . 9.6(4)
O2 Li1 O8 C6 . . 86.4(3)
O1 Li1 O8 C6 . . -75.4(5)
O9 Li1 O8 C6 . . -174.0(2)
N1 Li1 O8 C6 . . -10.7(3)
O10 C12 O9 Li1 . . -4.5(5)
C10 C12 O9 Li1 . . 176.8(3)
O2 Li1 O9 C12 . . -78.6(4)
O8 Li1 O9 C12 . . 172.0(3)
O1 Li1 O9 C12 . . 25.1(4)
N1 Li1 O9 C12 . . 134.1(5)
